data_1565056
loop_
_publ_author_name
'Greener, Andrew John'
'Ubysz, Patrycja'
'Owens-Ward, Will'
'Smith, George'
'Oca\~na, Ivan'
'Whitwood, Adrian Charles'
'Chechik, Victor'
'James, Michael J.'

_publ_section_title
;
 Radical--Anion Coupling Through Reagent Design: Hydroxylation of Aryl
 Halides
;
_journal_name_full 'Chemical Science'
_journal_paper_doi 10.1039/D1SC04748E
_journal_year 2021
_chemical_formula_moiety 'C6 H8 N2 O'
_chemical_formula_sum 'C6 H8 N2 O'
_chemical_formula_weight 124.14
_space_group_crystal_system orthorhombic
_space_group_IT_number 60
_space_group_name_Hall '-P 2n 2ab'
_space_group_name_H-M_alt 'P b c n'
_atom_sites_solution_hydrogens difmap
_atom_sites_solution_primary dual
_audit_creation_date 2020-10-15
_audit_creation_method
;
Olex2 1.3
(compiled 2020.07.31 svn.rc2a77460 for OlexSys, GUI svn.r6145)
;
_audit_update_record
;
2021-08-11 deposited with the CCDC.	2021-10-20 downloaded from the CCDC.
;
_cell_angle_alpha 90
_cell_angle_beta 90
_cell_angle_gamma 90
_cell_formula_units_Z 16
_cell_length_a 18.1149(5)
_cell_length_b 7.9429(2)
_cell_length_c 18.0218(5)
_cell_measurement_reflns_used 3508
_cell_measurement_temperature 111(3)
_cell_measurement_theta_max 31.8620
_cell_measurement_theta_min 4.0920
_cell_volume 2593.06(12)
_computing_cell_refinement 'CrysAlisPro 1.171.40.84a (Rigaku OD, 2020)'
_computing_data_collection 'CrysAlisPro 1.171.40.84a (Rigaku OD, 2020)'
_computing_data_reduction 'CrysAlisPro 1.171.40.84a (Rigaku OD, 2020)'
_computing_molecular_graphics 'Olex2 1.3 (Dolomanov et al., 2009)'
_computing_publication_material 'Olex2 1.3 (Dolomanov et al., 2009)'
_computing_structure_refinement 'SHELXL 2018/3 (Sheldrick, 2015)'
_computing_structure_solution 'SHELXT  (Sheldrick, 2015)'
_diffrn_ambient_environment N~2~
_diffrn_ambient_temperature 111(3)
_diffrn_detector 'CCD plate'
_diffrn_detector_area_resol_mean 16.1450
_diffrn_detector_type Eos
_diffrn_measured_fraction_theta_full 0.998
_diffrn_measured_fraction_theta_max 0.999
_diffrn_measurement_details
;
List of Runs (angles in degrees, time in seconds):

  # Type    Start    End  Width  t~exp~   \w     \q     \k     \f   Frames
#--------------------------------------------------------------------------
  1  \w    -47.00  81.00   1.00  100.00    --   25.64   0.00-180.00  128
  2  \w      8.00  77.00   1.00  100.00    --   25.64  57.00  30.00   69
  3  \w    -88.00 -59.00   1.00  100.00    --  -25.95 178.00-180.00   29
  4  \w   -102.00 -59.00   1.00  100.00    --  -25.95 178.00 -30.00   43
;
_diffrn_measurement_device 'four-circle diffractometer'
_diffrn_measurement_device_type 'SuperNova, Dual, Cu at home/near, Eos'
_diffrn_measurement_method '\w scans'
_diffrn_orient_matrix_type 'CrysAlisPro convention (1999,Acta A55,543-557)'
_diffrn_orient_matrix_UB_11 -0.0149270000
_diffrn_orient_matrix_UB_12 -0.0201425000
_diffrn_orient_matrix_UB_13 0.0352803000
_diffrn_orient_matrix_UB_21 0.0262712000
_diffrn_orient_matrix_UB_22 0.0535371000
_diffrn_orient_matrix_UB_23 0.0172193000
_diffrn_orient_matrix_UB_31 -0.0248567000
_diffrn_orient_matrix_UB_32 0.0686043000
_diffrn_orient_matrix_UB_33 -0.0030637000
_diffrn_radiation_monochromator mirror
_diffrn_radiation_probe x-ray
_diffrn_radiation_type 'Mo K\a'
_diffrn_radiation_wavelength 0.71073
_diffrn_reflns_av_R_equivalents 0.0393
_diffrn_reflns_av_unetI/netI 0.0361
_diffrn_reflns_Laue_measured_fraction_full 0.998
_diffrn_reflns_Laue_measured_fraction_max 0.999
_diffrn_reflns_limit_h_max 24
_diffrn_reflns_limit_h_min -25
_diffrn_reflns_limit_k_max 11
_diffrn_reflns_limit_k_min -10
_diffrn_reflns_limit_l_max 21
_diffrn_reflns_limit_l_min -25
_diffrn_reflns_number 15188
_diffrn_reflns_point_group_measured_fraction_full 0.998
_diffrn_reflns_point_group_measured_fraction_max 0.999
_diffrn_reflns_theta_full 25.242
_diffrn_reflns_theta_max 30.078
_diffrn_reflns_theta_min 3.189
_diffrn_source 'micro-focus sealed X-ray tube'
_diffrn_source_type 'SuperNova (Mo) X-ray Source'
_exptl_absorpt_coefficient_mu 0.090
_exptl_absorpt_correction_T_max 1.000
_exptl_absorpt_correction_T_min 0.786
_exptl_absorpt_correction_type gaussian
_exptl_absorpt_process_details
;
CrysAlisPro 1.171.40.84a (Rigaku Oxford Diffraction, 2020)
Numerical absorption correction based on gaussian integration over
a multifaceted crystal model
Empirical absorption correction using spherical harmonics,
implemented in SCALE3 ABSPACK scaling algorithm.
;
_exptl_crystal_colour 'clear colourless'
_exptl_crystal_colour_lustre clear
_exptl_crystal_colour_primary colourless
_exptl_crystal_density_diffrn 1.272
_exptl_crystal_description needle
_exptl_crystal_F_000 1056
_exptl_crystal_recrystallization_method 'Crystallisationfrom dichloromethane and hexane'
_exptl_crystal_size_max 0.404
_exptl_crystal_size_mid 0.103
_exptl_crystal_size_min 0.025
_refine_diff_density_max 0.302
_refine_diff_density_min -0.294
_refine_diff_density_rms 0.052
_refine_ls_extinction_method none
_refine_ls_goodness_of_fit_ref 1.063
_refine_ls_hydrogen_treatment refall
_refine_ls_matrix_type full
_refine_ls_number_parameters 227
_refine_ls_number_reflns 3802
_refine_ls_number_restraints 0
_refine_ls_restrained_S_all 1.063
_refine_ls_R_factor_all 0.0643
_refine_ls_R_factor_gt 0.0470
_refine_ls_shift/su_max 0.000
_refine_ls_shift/su_mean 0.000
_refine_ls_structure_factor_coef Fsqd
_refine_ls_weighting_details 'w=1/[\s^2^(Fo^2^)+(0.0486P)^2^+1.2103P] where P=(Fo^2^+2Fc^2^)/3'
_refine_ls_weighting_scheme calc
_refine_ls_wR_factor_gt 0.1156
_refine_ls_wR_factor_ref 0.1261
_reflns_Friedel_coverage 0.000
_reflns_number_gt 2957
_reflns_number_total 3802
_reflns_threshold_expression 'I > 2\s(I)'
_cod_data_source_file d1sc04748e2.cif
_cod_data_source_block mjj2001
_cod_original_cell_volume 2593.05(12)
_cod_database_code 1565056
_shelx_shelxl_version_number 2018/3
_chemical_oxdiff_formula 'C6 H8 N2 O'
_chemical_oxdiff_usercomment 'Michael James WOW-01-001-4'
_shelx_space_group_comment
;
The symmetry employed for this shelxl refinement is uniquely defined
by the following loop, which should always be used as a source of
symmetry information in preference to the above space-group names.
They are only intended as comments.
;
_reflns_odcompleteness_completeness 99.70
_reflns_odcompleteness_iscentric 1
_reflns_odcompleteness_theta 30.01
_olex2_refinement_description
;
;
_olex2_date_sample_data_collection 2020-10-12
_olex2_date_sample_submission 2020-10-12
_olex2_exptl_crystal_mounting_method 'oil on 200 micrometre micromount'
_olex2_submission_original_sample_id WOW-01-001-4
_olex2_submission_special_instructions 'No special instructions were received'
_oxdiff_exptl_absorpt_empirical_details
;
Empirical correction (ABSPACK) includes:
- Absorption correction using spherical harmonics
- Frame scaling
;
_oxdiff_exptl_absorpt_empirical_full_max 1.172
_oxdiff_exptl_absorpt_empirical_full_min 0.912

loop_
_space_group_symop_operation_xyz
'x, y, z'
'-x+1/2, -y+1/2, z+1/2'
'-x, y, -z+1/2'
'x+1/2, -y+1/2, -z'
'-x, -y, -z'
'x-1/2, y-1/2, -z-1/2'
'x, -y, z-1/2'
'-x-1/2, y-1/2, z'

loop_
_atom_site_label
_atom_site_type_symbol
_atom_site_fract_x
_atom_site_fract_y
_atom_site_fract_z
_atom_site_U_iso_or_equiv
_atom_site_adp_type
_atom_site_occupancy
_atom_site_site_symmetry_order
_atom_site_calc_flag
_atom_site_refinement_flags_posn
_atom_site_refinement_flags_adp
_atom_site_refinement_flags_occupancy
_atom_site_disorder_assembly
_atom_site_disorder_group
C1 C 0.47736(7) -0.05769(17) 0.63445(7) 0.0194(3) Uani 1 1 d . . . . .
H1 H 0.5152(9) 0.024(2) 0.6203(10) 0.025(4) Uiso 1 1 d . . . . .
C2 C 0.39997(7) -0.01373(16) 0.62955(7) 0.0185(3) Uani 1 1 d . . . . .
C3 C 0.33893(8) -0.08426(19) 0.66364(8) 0.0229(3) Uani 1 1 d . . . . .
H3 H 0.3406(9) -0.179(2) 0.6966(10) 0.026(4) Uiso 1 1 d . . . . .
C4 C 0.27670(8) 0.00989(19) 0.64220(9) 0.0261(3) Uani 1 1 d . . . . .
H4 H 0.2271(10) -0.007(2) 0.6583(10) 0.034(5) Uiso 1 1 d . . . . .
C5 C 0.30107(8) 0.13440(19) 0.59569(9) 0.0256(3) Uani 1 1 d . . . . .
H5 H 0.2737(10) 0.219(2) 0.5702(10) 0.030(5) Uiso 1 1 d . . . . .
C6 C 0.41983(10) 0.2252(2) 0.53862(10) 0.0312(3) Uani 1 1 d . . . . .
H6A H 0.3912(16) 0.311(4) 0.5143(16) 0.083(9) Uiso 1 1 d . . . . .
H6B H 0.4603(15) 0.281(3) 0.5662(15) 0.072(8) Uiso 1 1 d . . . . .
H6C H 0.4423(16) 0.159(4) 0.5025(16) 0.081(9) Uiso 1 1 d . . . . .
N1 N 0.49657(6) -0.20234(15) 0.65899(6) 0.0194(2) Uani 1 1 d . . . . .
N2 N 0.37573(6) 0.12102(14) 0.58792(7) 0.0210(2) Uani 1 1 d . . . . .
O1 O 0.57366(5) -0.21664(13) 0.66348(6) 0.0239(2) Uani 1 1 d . . . . .
H1A H 0.5808(12) -0.320(3) 0.6867(13) 0.048(6) Uiso 1 1 d . . . . .
C7 C 0.61800(7) 0.34396(17) 0.72137(8) 0.0185(3) Uani 1 1 d . . . . .
H7 H 0.6316(10) 0.255(2) 0.7567(10) 0.029(4) Uiso 1 1 d . . . . .
C8 C 0.62664(7) 0.31273(17) 0.64255(8) 0.0185(3) Uani 1 1 d . . . . .
C9 C 0.59657(8) 0.39696(19) 0.58239(8) 0.0241(3) Uani 1 1 d . . . . .
H9 H 0.5631(11) 0.492(2) 0.5853(11) 0.035(5) Uiso 1 1 d . . . . .
C10 C 0.62202(10) 0.3171(2) 0.51779(9) 0.0298(3) Uani 1 1 d . . . . .
H10 H 0.6084(11) 0.348(3) 0.4692(12) 0.044(6) Uiso 1 1 d . . . . .
C11 C 0.66663(9) 0.18684(19) 0.53948(8) 0.0265(3) Uani 1 1 d . . . . .
H11 H 0.6955(11) 0.105(2) 0.5117(11) 0.038(5) Uiso 1 1 d . . . . .
C12 C 0.71524(9) 0.0682(2) 0.65782(10) 0.0307(3) Uani 1 1 d . . . . .
H12A H 0.6844(14) -0.005(3) 0.6858(14) 0.058(7) Uiso 1 1 d . . . . .
H12B H 0.7477(14) 0.127(3) 0.6889(13) 0.062(7) Uiso 1 1 d . . . . .
H12C H 0.7432(15) -0.001(3) 0.6229(14) 0.069(7) Uiso 1 1 d . . . . .
N3 N 0.59220(6) 0.48655(14) 0.74220(6) 0.0181(2) Uani 1 1 d . . . . .
N4 N 0.66970(6) 0.18392(14) 0.61508(7) 0.0211(2) Uani 1 1 d . . . . .
O2 O 0.58338(6) 0.49659(13) 0.81914(5) 0.0224(2) Uani 1 1 d . . . . .
H2 H 0.5592(12) 0.593(3) 0.8243(11) 0.041(6) Uiso 1 1 d . . . . .

loop_
_atom_site_aniso_label
_atom_site_aniso_U_11
_atom_site_aniso_U_22
_atom_site_aniso_U_33
_atom_site_aniso_U_23
_atom_site_aniso_U_13
_atom_site_aniso_U_12
C1 0.0198(6) 0.0187(6) 0.0196(6) -0.0003(5) 0.0011(5) -0.0016(5)
C2 0.0197(6) 0.0166(6) 0.0192(6) -0.0015(5) -0.0006(5) 0.0013(5)
C3 0.0213(6) 0.0226(7) 0.0247(7) -0.0014(6) 0.0029(5) 0.0002(5)
C4 0.0186(6) 0.0277(7) 0.0319(8) -0.0069(6) 0.0018(5) 0.0023(6)
C5 0.0239(7) 0.0244(7) 0.0285(7) -0.0063(6) -0.0050(6) 0.0074(6)
C6 0.0373(9) 0.0250(7) 0.0314(8) 0.0085(7) 0.0052(7) 0.0013(7)
N1 0.0172(5) 0.0216(6) 0.0193(5) 0.0003(4) 0.0002(4) 0.0015(4)
N2 0.0235(6) 0.0171(5) 0.0222(6) 0.0003(4) -0.0016(4) 0.0019(4)
O1 0.0173(5) 0.0241(5) 0.0304(6) 0.0042(4) -0.0008(4) 0.0026(4)
C7 0.0177(6) 0.0187(6) 0.0190(6) 0.0009(5) 0.0002(5) 0.0003(5)
C8 0.0181(6) 0.0176(6) 0.0199(6) -0.0004(5) 0.0026(5) -0.0002(5)
C9 0.0273(7) 0.0243(7) 0.0208(7) -0.0012(5) -0.0022(5) 0.0026(6)
C10 0.0412(9) 0.0297(8) 0.0184(7) -0.0005(6) -0.0005(6) 0.0007(7)
C11 0.0335(8) 0.0242(7) 0.0219(7) -0.0033(6) 0.0080(6) -0.0011(6)
C12 0.0310(8) 0.0259(8) 0.0351(9) 0.0030(7) 0.0031(6) 0.0088(7)
N3 0.0176(5) 0.0213(5) 0.0154(5) -0.0002(4) -0.0001(4) 0.0001(4)
N4 0.0228(5) 0.0185(5) 0.0219(6) 0.0001(4) 0.0047(4) 0.0014(4)
O2 0.0272(5) 0.0247(5) 0.0154(5) -0.0015(4) 0.0013(4) 0.0050(4)

loop_
_atom_type_symbol
_atom_type_description
_atom_type_scat_dispersion_real
_atom_type_scat_dispersion_imag
_atom_type_scat_source
C C 0.0033 0.0016 'International Tables Vol C Tables 4.2.6.8 and 6.1.1.4'
H H 0.0000 0.0000 'International Tables Vol C Tables 4.2.6.8 and 6.1.1.4'
N N 0.0061 0.0033 'International Tables Vol C Tables 4.2.6.8 and 6.1.1.4'
O O 0.0106 0.0060 'International Tables Vol C Tables 4.2.6.8 and 6.1.1.4'

loop_
_exptl_crystal_face_index_h
_exptl_crystal_face_index_k
_exptl_crystal_face_index_l
_exptl_crystal_face_perp_dist
0 0 -1 0.0082
0 0 1 0.0169
-1 0 0 0.0397
1 0 0 0.0630
2 1 0 0.1582
-1 -1 0 0.1693
-1 1 0 0.1925
1 -1 0 0.1851

loop_
_geom_angle_atom_site_label_1
_geom_angle_atom_site_label_2
_geom_angle_atom_site_label_3
_geom_angle
_geom_angle_site_symmetry_1
_geom_angle_site_symmetry_3
_geom_angle_publ_flag
C2 C1 H1 120.2(10) . . ?
N1 C1 H1 119.7(10) . . ?
N1 C1 C2 120.08(12) . . ?
C3 C2 C1 130.49(13) . . ?
N2 C2 C1 121.93(12) . . ?
N2 C2 C3 107.54(12) . . ?
C2 C3 H3 124.6(10) . . ?
C2 C3 C4 107.65(13) . . ?
C4 C3 H3 127.8(10) . . ?
C3 C4 H4 126.6(11) . . ?
C5 C4 C3 107.08(13) . . ?
C5 C4 H4 126.3(11) . . ?
C4 C5 H5 129.6(11) . . ?
N2 C5 C4 109.04(13) . . ?
N2 C5 H5 121.4(11) . . ?
H6A C6 H6B 108(2) . . ?
H6A C6 H6C 108(2) . . ?
H6B C6 H6C 106(2) . . ?
N2 C6 H6A 112.7(17) . . ?
N2 C6 H6B 110.7(15) . . ?
N2 C6 H6C 110.2(17) . . ?
C1 N1 O1 111.30(11) . . ?
C2 N2 C6 126.84(12) . . ?
C5 N2 C2 108.69(12) . . ?
C5 N2 C6 124.29(13) . . ?
N1 O1 H1A 103.6(13) . . ?
C8 C7 H7 119.0(11) . . ?
N3 C7 H7 122.5(11) . . ?
N3 C7 C8 118.52(12) . . ?
C9 C8 C7 129.89(12) . . ?
N4 C8 C7 122.67(12) . . ?
N4 C8 C9 107.44(12) . . ?
C8 C9 H9 125.4(12) . . ?
C8 C9 C10 107.57(13) . . ?
C10 C9 H9 127.0(12) . . ?
C9 C10 H10 124.6(13) . . ?
C11 C10 C9 107.35(14) . . ?
C11 C10 H10 128.0(13) . . ?
C10 C11 H11 132.4(12) . . ?
N4 C11 C10 108.78(13) . . ?
N4 C11 H11 118.8(12) . . ?
H12A C12 H12B 111(2) . . ?
H12A C12 H12C 108(2) . . ?
H12B C12 H12C 110(2) . . ?
N4 C12 H12A 109.5(15) . . ?
N4 C12 H12B 110.8(15) . . ?
N4 C12 H12C 108.0(15) . . ?
C7 N3 O2 112.50(11) . . ?
C8 N4 C12 126.83(13) . . ?
C11 N4 C8 108.85(12) . . ?
C11 N4 C12 124.22(13) . . ?
N3 O2 H2 102.1(13) . . ?

loop_
_geom_bond_atom_site_label_1
_geom_bond_atom_site_label_2
_geom_bond_distance
_geom_bond_site_symmetry_2
_geom_bond_publ_flag
C1 H1 0.979(17) . ?
C1 C2 1.4475(18) . ?
C1 N1 1.2793(18) . ?
C2 C3 1.3834(19) . ?
C2 N2 1.3788(17) . ?
C3 H3 0.957(19) . ?
C3 C4 1.407(2) . ?
C4 H4 0.954(19) . ?
C4 C5 1.369(2) . ?
C5 H5 0.954(19) . ?
C5 N2 1.3638(19) . ?
C6 H6A 0.96(3) . ?
C6 H6B 0.99(3) . ?
C6 H6C 0.93(3) . ?
C6 N2 1.453(2) . ?
N1 O1 1.4034(14) . ?
O1 H1A 0.93(2) . ?
C7 H7 0.982(18) . ?
C7 C8 1.4504(19) . ?
C7 N3 1.2814(17) . ?
C8 C9 1.3857(19) . ?
C8 N4 1.3785(17) . ?
C9 H9 0.97(2) . ?
C9 C10 1.403(2) . ?
C10 H10 0.94(2) . ?
C10 C11 1.370(2) . ?
C11 H11 0.97(2) . ?
C11 N4 1.3638(19) . ?
C12 H12A 0.95(2) . ?
C12 H12B 0.94(3) . ?
C12 H12C 0.98(3) . ?
C12 N4 1.456(2) . ?
N3 O2 1.3981(14) . ?
O2 H2 0.89(2) . ?

loop_
_geom_hbond_atom_site_label_D
_geom_hbond_atom_site_label_H
_geom_hbond_atom_site_label_A
_geom_hbond_distance_DH
_geom_hbond_distance_HA
_geom_hbond_distance_DA
_geom_hbond_angle_DHA
_geom_hbond_site_symmetry_A
_geom_hbond_publ_flag
O1 H1A N3 0.93(2) 1.84(2) 2.7718(15) 174(2) 1_545 yes
O2 H2 N1 0.89(2) 1.93(2) 2.8235(16) 176(2) 3_666 yes

loop_
_geom_torsion_atom_site_label_1
_geom_torsion_atom_site_label_2
_geom_torsion_atom_site_label_3
_geom_torsion_atom_site_label_4
_geom_torsion
_geom_torsion_site_symmetry_1
_geom_torsion_site_symmetry_2
_geom_torsion_site_symmetry_3
_geom_torsion_site_symmetry_4
_geom_torsion_publ_flag
C1 C2 C3 C4 177.80(14) . . . . ?
C1 C2 N2 C5 -178.17(12) . . . . ?
C1 C2 N2 C6 6.6(2) . . . . ?
C2 C1 N1 O1 -176.51(11) . . . . ?
C2 C3 C4 C5 0.17(17) . . . . ?
C3 C2 N2 C5 -0.10(15) . . . . ?
C3 C2 N2 C6 -175.37(15) . . . . ?
C3 C4 C5 N2 -0.24(17) . . . . ?
C4 C5 N2 C2 0.22(16) . . . . ?
C4 C5 N2 C6 175.63(14) . . . . ?
N1 C1 C2 C3 18.2(2) . . . . ?
N1 C1 C2 N2 -164.23(13) . . . . ?
N2 C2 C3 C4 -0.04(16) . . . . ?
C7 C8 C9 C10 -179.98(14) . . . . ?
C7 C8 N4 C11 179.87(12) . . . . ?
C7 C8 N4 C12 -3.6(2) . . . . ?
C8 C7 N3 O2 177.05(11) . . . . ?
C8 C9 C10 C11 0.07(18) . . . . ?
C9 C8 N4 C11 -0.15(15) . . . . ?
C9 C8 N4 C12 176.34(14) . . . . ?
C9 C10 C11 N4 -0.16(18) . . . . ?
C10 C11 N4 C8 0.19(17) . . . . ?
C10 C11 N4 C12 -176.41(14) . . . . ?
N3 C7 C8 C9 -16.3(2) . . . . ?
N3 C7 C8 N4 163.67(12) . . . . ?
N4 C8 C9 C10 0.04(16) . . . . ?

loop_
_exptl_oxdiff_crystal_face_indexfrac_h
_exptl_oxdiff_crystal_face_indexfrac_k
_exptl_oxdiff_crystal_face_indexfrac_l
_exptl_oxdiff_crystal_face_x
_exptl_oxdiff_crystal_face_y
_exptl_oxdiff_crystal_face_z
0.0001 0.0000 -0.9999 -0.0353 -0.0172 0.0031
-0.0001 -0.0000 0.9999 0.0353 0.0172 -0.0031
-1.0000 0.0000 -0.0000 0.0149 -0.0263 0.0249
1.0000 -0.0000 0.0000 -0.0149 0.0263 -0.0249
2.0000 0.9999 -0.0000 -0.0500 0.1061 0.0189
-1.0000 -0.9999 0.0000 0.0351 -0.0798 -0.0437
-1.0001 1.0000 -0.0001 -0.0052 0.0273 0.0935
1.0001 -1.0000 0.0001 0.0052 -0.0273 -0.0935
